data_4505721
loop_
_publ_author_name
'Lee, In Su'
'Shin, Dong Mok'
'Chung, Young Keun'

_publ_section_title
;
 Self-Assembly of Organometallic&#x2212;Organic Hybrid Supramolecular
 Arrays from Ferrocenyl Dipyridines and Aromatic Carboxylic Acids
;
_journal_issue 4
_journal_name_full 'Crystal Growth &amp; Design'
_journal_page_first 521
_journal_paper_doi 10.1021/cg0340695
_journal_volume 3
_journal_year 2003
_chemical_formula_sum 'C26 H30 Fe0.5 N O3'
_chemical_formula_weight 432.43
_chemical_name_systematic
; 
 ? 
;
_space_group_IT_number 14
_symmetry_space_group_name_Hall '-P 2ybc'
_symmetry_space_group_name_H-M 'P 1 21/c 1'
_atom_sites_solution_hydrogens geom
_atom_sites_solution_primary direct
_atom_sites_solution_secondary difmap
_audit_creation_method SHELXL-97
_cell_angle_alpha 90.016(9)
_cell_angle_beta 91.989(8)
_cell_angle_gamma 90.023(9)
_cell_formula_units_Z 4
_cell_length_a 8.0056(9)
_cell_length_b 10.0879(12)
_cell_length_c 28.566(2)
_cell_measurement_temperature 293(2)
_cell_volume 2305.6(4)
_computing_structure_refinement 'SHELXL-97 (Sheldrick, 1997)'
_computing_structure_solution 'SHELXS-97 (Sheldrick, 1990)'
_diffrn_ambient_temperature 293(2)
_diffrn_measured_fraction_theta_full 0.999
_diffrn_measured_fraction_theta_max 0.999
_diffrn_radiation_monochromator graphite
_diffrn_radiation_source 'fine-focus sealed tube'
_diffrn_radiation_type MoK\a
_diffrn_radiation_wavelength 0.71073
_diffrn_reflns_av_R_equivalents 0.0443
_diffrn_reflns_av_sigmaI/netI 0.0234
_diffrn_reflns_limit_h_max 9
_diffrn_reflns_limit_h_min 0
_diffrn_reflns_limit_k_max 11
_diffrn_reflns_limit_k_min 0
_diffrn_reflns_limit_l_max 33
_diffrn_reflns_limit_l_min -33
_diffrn_reflns_number 4350
_diffrn_reflns_theta_full 24.97
_diffrn_reflns_theta_max 24.97
_diffrn_reflns_theta_min 2.14
_exptl_absorpt_coefficient_mu 0.378
_exptl_crystal_density_diffrn 1.246
_exptl_crystal_density_method 'not measured'
_exptl_crystal_F_000 920
_refine_diff_density_max 0.533
_refine_diff_density_min -0.246
_refine_diff_density_rms 0.044
_refine_ls_abs_structure_details 'Flack H D (1983), Acta Cryst. A39, 876-881'
_refine_ls_abs_structure_Flack -10(10)
_refine_ls_extinction_method none
_refine_ls_goodness_of_fit_ref 1.087
_refine_ls_hydrogen_treatment mixed
_refine_ls_matrix_type full
_refine_ls_number_parameters 404
_refine_ls_number_reflns 4042
_refine_ls_number_restraints 0
_refine_ls_restrained_S_all 1.087
_refine_ls_R_factor_all 0.0625
_refine_ls_R_factor_gt 0.0428
_refine_ls_shift/su_max 0.021
_refine_ls_shift/su_mean 0.003
_refine_ls_structure_factor_coef Fsqd
_refine_ls_weighting_details 'calc w=1/[\s^2^(Fo^2^)+(0.0536P)^2^+0.7896P] where P=(Fo^2^+2Fc^2^)/3'
_refine_ls_weighting_scheme calc
_refine_ls_wR_factor_gt 0.1045
_refine_ls_wR_factor_ref 0.1161
_reflns_number_gt 3221
_reflns_number_total 4042
_reflns_threshold_expression >2sigma(I)
_cod_data_source_file cg0340695si20030429_013058.cif
_cod_data_source_block is52
_cod_depositor_comments
;
The following automatic conversions were performed:
'_atom_site_symetry_multiplicity' tag replaced with
'_atom_site_symmetry_multiplicity'.

Automatic conversion script
Id: cif_correct_tags 1440 2010-10-19 06:21:57Z saulius 
;
_cod_original_formula_sum 'C26 H30 Fe0.50 N O3'
_cod_database_code 4505721

loop_
_symmetry_equiv_pos_as_xyz
'x, y, z'
'-x, -y, -z'
'-x, y+1/2, -z+1/2'
'x, -y+1/2, z+1/2'

loop_
_atom_site_label
_atom_site_type_symbol
_atom_site_fract_x
_atom_site_fract_y
_atom_site_fract_z
_atom_site_U_iso_or_equiv
_atom_site_adp_type
_atom_site_occupancy
_atom_site_symmetry_multiplicity
_atom_site_calc_flag
_atom_site_refinement_flags
Fe1 Fe 0.0000 0.0000 0.0000 0.04674(16) Uani 1 2 d S
C1 C -0.2182(3) -0.0902(3) 0.01719(8) 0.0599(6) Uani 1 1 d .
C2 C -0.2477(3) 0.0034(3) -0.01895(10) 0.0625(6) Uani 1 1 d .
C3 C -0.1546(3) -0.0321(3) -0.05744(9) 0.0641(7) Uani 1 1 d .
C4 C -0.0648(3) -0.1478(3) -0.04613(9) 0.0627(7) Uani 1 1 d .
C5 C -0.1038(3) -0.1849(3) -0.00030(10) 0.0627(6) Uani 1 1 d .
C6 C -0.2998(6) -0.0712(6) 0.06253(16) 0.0561(15) Uani 0.803(15) 1 d P
C7 C -0.2947(6) -0.1588(5) 0.09596(15) 0.0612(16) Uani 0.803(15) 1 d P
C6' C -0.237(2) -0.143(2) 0.0670(5) 0.045(6) Uani 0.197(15) 1 d P
C7' C -0.356(2) -0.078(2) 0.0916(5) 0.050(6) Uani 0.197(15) 1 d P
C8 C -0.3734(3) -0.1352(3) 0.14198(9) 0.0690(7) Uani 1 1 d .
C9 C -0.4834(4) -0.0363(3) 0.15317(11) 0.0745(8) Uani 1 1 d .
C10 C -0.5433(4) -0.0287(3) 0.19733(11) 0.0767(8) Uani 1 1 d .
C11 C -0.3948(5) -0.2063(4) 0.22059(13) 0.0939(11) Uani 1 1 d .
C12 C -0.3319(5) -0.2236(4) 0.17689(13) 0.0909(10) Uani 1 1 d .
C14 C -0.5937(3) -0.1382(2) 0.39769(8) 0.0532(6) Uani 1 1 d .
C15 C -0.5033(3) -0.1864(2) 0.43644(9) 0.0573(6) Uani 1 1 d .
C16 C -0.5595(3) -0.1695(2) 0.48150(9) 0.0541(6) Uani 1 1 d .
C17 C -0.7095(3) -0.1043(2) 0.48765(8) 0.0523(5) Uani 1 1 d .
C18 C -0.8007(3) -0.0566(3) 0.44939(9) 0.0598(6) Uani 1 1 d .
C19 C -0.7426(3) -0.0724(3) 0.40489(9) 0.0591(6) Uani 1 1 d .
C13 C -0.5281(4) -0.1543(3) 0.34982(9) 0.0642(7) Uani 1 1 d .
C20 C -0.7050(4) -0.1320(3) 0.57202(9) 0.0603(6) Uani 1 1 d .
C21 C -0.8155(4) -0.0872(3) 0.61062(10) 0.0707(7) Uani 1 1 d .
C22 C -0.7696(4) -0.1403(4) 0.65851(10) 0.0747(8) Uani 1 1 d .
C23 C -0.8791(5) -0.0838(5) 0.69578(11) 0.0916(11) Uani 1 1 d .
C24 C -0.8614(5) -0.1447(4) 0.74330(11) 0.0879(10) Uani 1 1 d .
C25 C -0.9759(8) -0.0905(8) 0.77828(15) 0.135(2) Uani 1 1 d .
C26 C -0.9673(6) -0.1507(6) 0.82542(14) 0.1422(18) Uani 1 1 d .
H26A H -1.0464 -0.1080 0.8449 0.213 Uiso 1 1 calc R
H26B H -0.8567 -0.1399 0.8389 0.213 Uiso 1 1 calc R
H26C H -0.9933 -0.2435 0.8230 0.213 Uiso 1 1 calc R
N1 N -0.4995(3) -0.1113(3) 0.23139(8) 0.0781(7) Uani 1 1 d .
O1 O -0.6162(3) -0.0896(2) 0.31737(7) 0.0839(6) Uani 1 1 d .
H1 H -0.579(4) -0.099(4) 0.2871(13) 0.117(13) Uiso 1 1 d .
O2 O -0.4046(3) -0.2188(2) 0.34199(7) 0.0894(6) Uani 1 1 d .
O3 O -0.7801(2) -0.08153(19) 0.52965(6) 0.0656(5) Uani 1 1 d .
H2 H -0.315(3) 0.076(3) -0.0171(9) 0.074(8) Uiso 1 1 d .
H3 H -0.148(4) 0.019(3) -0.0867(12) 0.096(10) Uiso 1 1 d .
H4 H 0.010(3) -0.189(3) -0.0650(9) 0.071(8) Uiso 1 1 d .
H5 H -0.059(3) -0.255(3) 0.0179(9) 0.073(8) Uiso 1 1 d .
H6 H -0.367(4) 0.011(3) 0.0690(12) 0.084(9) Uiso 1 1 d .
H7 H -0.215(4) -0.231(4) 0.0905(12) 0.102(11) Uiso 1 1 d .
H9 H -0.529(4) 0.023(3) 0.1344(12) 0.098(11) Uiso 1 1 d .
H10 H -0.622(4) 0.038(3) 0.2052(11) 0.092(10) Uiso 1 1 d .
H11 H -0.361(5) -0.261(4) 0.2446(14) 0.126(14) Uiso 1 1 d .
H12 H -0.247(5) -0.276(4) 0.1725(13) 0.120(14) Uiso 1 1 d .
H15 H -0.401(3) -0.226(2) 0.4313(8) 0.052(6) Uiso 1 1 d .
H16 H -0.495(3) -0.202(3) 0.5088(8) 0.062(7) Uiso 1 1 d .
H18 H -0.902(3) -0.015(2) 0.4553(9) 0.063(7) Uiso 1 1 d .
H19 H -0.811(3) -0.040(3) 0.3811(10) 0.071(8) Uiso 1 1 d .
H20A H -0.585(3) -0.104(2) 0.5751(8) 0.057(7) Uiso 1 1 d .
H20B H -0.698(3) -0.225(3) 0.5686(10) 0.076(8) Uiso 1 1 d .
H21A H -0.815(4) 0.011(3) 0.6114(11) 0.086(10) Uiso 1 1 d .
H21B H -0.931(4) -0.116(3) 0.6036(11) 0.094(10) Uiso 1 1 d .
H22A H -0.802(5) -0.240(4) 0.6581(14) 0.141(15) Uiso 1 1 d .
H22B H -0.647(4) -0.124(3) 0.6655(11) 0.105(11) Uiso 1 1 d .
H23A H -0.989(5) -0.077(4) 0.6858(13) 0.110(13) Uiso 1 1 d .
H23B H -0.860(7) 0.019(5) 0.6980(19) 0.19(2) Uiso 1 1 d .
H24A H -0.747(5) -0.140(4) 0.7562(12) 0.115(13) Uiso 1 1 d .
H24B H -0.898(6) -0.244(6) 0.7394(18) 0.19(2) Uiso 1 1 d .
H25A H -0.978(10) 0.003(7) 0.784(3) 0.23(4) Uiso 1 1 d .
H25B H -1.080(7) -0.076(7) 0.767(2) 0.18(2) Uiso 1 1 d .

loop_
_atom_site_aniso_label
_atom_site_aniso_U_11
_atom_site_aniso_U_22
_atom_site_aniso_U_33
_atom_site_aniso_U_23
_atom_site_aniso_U_13
_atom_site_aniso_U_12
Fe1 0.0538(3) 0.0470(3) 0.0401(2) 0.0017(2) 0.01140(17) -0.0012(2)
C1 0.0585(14) 0.0709(17) 0.0512(14) -0.0059(12) 0.0139(11) -0.0182(12)
C2 0.0574(14) 0.0617(15) 0.0686(16) -0.0031(14) 0.0030(11) 0.0036(14)
C3 0.0740(16) 0.0719(18) 0.0462(13) 0.0049(12) -0.0005(12) -0.0095(13)
C4 0.0698(16) 0.0631(16) 0.0562(15) -0.0154(13) 0.0140(12) -0.0057(13)
C5 0.0717(17) 0.0478(14) 0.0686(16) 0.0060(13) 0.0002(13) -0.0097(12)
C6 0.054(2) 0.054(3) 0.061(3) -0.0018(19) 0.0096(18) -0.002(2)
C7 0.069(3) 0.053(3) 0.062(3) 0.0017(18) 0.013(2) 0.001(2)
C6' 0.045(8) 0.052(11) 0.041(8) 0.012(6) 0.026(6) -0.003(8)
C7' 0.057(8) 0.057(13) 0.038(8) 0.011(6) 0.027(6) 0.005(8)
C8 0.0700(16) 0.0802(19) 0.0581(16) -0.0059(14) 0.0195(13) -0.0193(15)
C9 0.096(2) 0.0662(18) 0.0608(17) 0.0107(14) 0.0019(15) -0.0104(16)
C10 0.093(2) 0.072(2) 0.0661(18) -0.0072(15) 0.0146(15) 0.0024(16)
C11 0.112(3) 0.096(3) 0.075(2) 0.029(2) 0.013(2) 0.008(2)
C12 0.099(2) 0.090(2) 0.085(2) 0.0113(19) 0.0235(19) 0.020(2)
C14 0.0645(14) 0.0433(12) 0.0522(13) -0.0013(10) 0.0094(11) -0.0042(11)
C15 0.0584(14) 0.0473(13) 0.0668(16) -0.0007(11) 0.0126(12) 0.0038(11)
C16 0.0635(14) 0.0485(13) 0.0504(13) 0.0037(11) 0.0017(12) -0.0006(11)
C17 0.0598(13) 0.0471(12) 0.0503(13) -0.0015(10) 0.0079(10) -0.0037(11)
C18 0.0626(15) 0.0612(14) 0.0560(15) 0.0004(12) 0.0059(12) 0.0104(13)
C19 0.0682(15) 0.0602(16) 0.0490(14) 0.0049(12) 0.0039(12) 0.0035(13)
C13 0.0807(18) 0.0551(15) 0.0577(16) -0.0057(12) 0.0170(13) -0.0079(13)
C20 0.0712(17) 0.0574(16) 0.0523(14) -0.0023(12) -0.0003(12) 0.0009(13)
C21 0.0764(19) 0.083(2) 0.0524(15) -0.0027(14) 0.0030(13) 0.0055(16)
C22 0.081(2) 0.090(2) 0.0535(16) 0.0010(15) 0.0074(14) 0.0085(17)
C23 0.085(2) 0.133(4) 0.0570(18) 0.0003(19) 0.0079(16) 0.022(2)
C24 0.089(2) 0.115(3) 0.0600(18) -0.0014(18) 0.0104(16) 0.000(2)
C25 0.124(4) 0.215(7) 0.067(2) 0.003(3) 0.027(2) 0.041(4)
C26 0.149(4) 0.202(5) 0.078(3) 0.005(3) 0.035(3) -0.006(4)
N1 0.0918(17) 0.0900(18) 0.0538(13) -0.0001(13) 0.0222(12) -0.0098(15)
O1 0.1015(15) 0.1019(17) 0.0493(11) 0.0061(11) 0.0162(11) 0.0076(12)
O2 0.1078(16) 0.0869(15) 0.0757(13) -0.0043(11) 0.0347(12) 0.0194(13)
O3 0.0692(11) 0.0820(13) 0.0459(9) -0.0011(8) 0.0063(8) 0.0115(9)

loop_
_atom_type_symbol
_atom_type_description
_atom_type_scat_dispersion_real
_atom_type_scat_dispersion_imag
_atom_type_scat_source
C C 0.0033 0.0016 'International Tables Vol C Tables 4.2.6.8 and 6.1.1.4'
H H 0.0000 0.0000 'International Tables Vol C Tables 4.2.6.8 and 6.1.1.4'
Fe Fe 0.3463 0.8444 'International Tables Vol C Tables 4.2.6.8 and 6.1.1.4'
N N 0.0061 0.0033 'International Tables Vol C Tables 4.2.6.8 and 6.1.1.4'
O O 0.0106 0.0060 'International Tables Vol C Tables 4.2.6.8 and 6.1.1.4'

loop_
_geom_angle_atom_site_label_1
_geom_angle_atom_site_label_2
_geom_angle_atom_site_label_3
_geom_angle
_geom_angle_site_symmetry_1
_geom_angle_site_symmetry_3
C2 Fe1 C2 180.00(16) 2 .
C2 Fe1 C5 67.80(11) 2 2
C2 Fe1 C5 112.20(11) . 2
C2 Fe1 C5 112.20(11) 2 .
C2 Fe1 C5 67.80(11) . .
C5 Fe1 C5 180.00(6) 2 .
C2 Fe1 C1 40.50(11) 2 2
C2 Fe1 C1 139.50(11) . 2
C5 Fe1 C1 40.84(10) 2 2
C5 Fe1 C1 139.16(10) . 2
C2 Fe1 C1 139.50(11) 2 .
C2 Fe1 C1 40.50(11) . .
C5 Fe1 C1 139.16(10) 2 .
C5 Fe1 C1 40.84(10) . .
C1 Fe1 C1 180.00(19) 2 .
C2 Fe1 C4 67.57(11) 2 2
C2 Fe1 C4 112.43(11) . 2
C5 Fe1 C4 40.28(11) 2 2
C5 Fe1 C4 139.72(11) . 2
C1 Fe1 C4 68.32(10) 2 2
C1 Fe1 C4 111.68(10) . 2
C2 Fe1 C4 112.43(11) 2 .
C2 Fe1 C4 67.57(11) . .
C5 Fe1 C4 139.72(11) 2 .
C5 Fe1 C4 40.28(11) . .
C1 Fe1 C4 111.68(10) 2 .
C1 Fe1 C4 68.32(10) . .
C4 Fe1 C4 180.00(18) 2 .
C2 Fe1 C3 140.02(11) 2 .
C2 Fe1 C3 39.98(11) . .
C5 Fe1 C3 112.49(11) 2 .
C5 Fe1 C3 67.51(11) . .
C1 Fe1 C3 112.07(10) 2 .
C1 Fe1 C3 67.93(10) . .
C4 Fe1 C3 139.89(11) 2 .
C4 Fe1 C3 40.11(11) . .
C2 Fe1 C3 39.98(11) 2 2
C2 Fe1 C3 140.02(11) . 2
C5 Fe1 C3 67.51(11) 2 2
C5 Fe1 C3 112.49(11) . 2
C1 Fe1 C3 67.93(10) 2 2
C1 Fe1 C3 112.07(10) . 2
C4 Fe1 C3 40.11(11) 2 2
C4 Fe1 C3 139.89(11) . 2
C3 Fe1 C3 180.00(9) . 2
C2 C1 C5 106.5(2) . .
C2 C1 C6 119.0(3) . .
C5 C1 C6 134.5(3) . .
C2 C1 C6' 153.2(9) . .
C5 C1 C6' 100.2(9) . .
C6 C1 C6' 34.3(7) . .
C2 C1 Fe1 69.49(14) . .
C5 C1 Fe1 69.46(13) . .
C6 C1 Fe1 123.93(19) . .
C6' C1 Fe1 119.3(5) . .
C3 C2 C1 108.9(2) . .
C3 C2 Fe1 70.34(16) . .
C1 C2 Fe1 70.01(14) . .
C2 C3 C4 108.4(2) . .
C2 C3 Fe1 69.67(15) . .
C4 C3 Fe1 69.87(15) . .
C3 C4 C5 107.9(2) . .
C3 C4 Fe1 70.02(15) . .
C5 C4 Fe1 69.74(14) . .
C4 C5 C1 108.3(2) . .
C4 C5 Fe1 69.98(15) . .
C1 C5 Fe1 69.70(14) . .
C6' C6 C7' 96(2) . .
C6' C6 C7 48.5(10) . .
C7' C6 C7 47.5(13) . .
C6' C6 C1 75.9(11) . .
C7' C6 C1 168.6(15) . .
C7 C6 C1 123.4(6) . .
C7' C7 C6' 90.5(19) . .
C7' C7 C6 47.4(9) . .
C6' C7 C6 43.1(14) . .
C7' C7 C8 75.4(10) . .
C6' C7 C8 161.2(14) . .
C6 C7 C8 122.2(6) . .
C6 C6' C7 88(2) . .
C6 C6' C7' 44.1(14) . .
C7 C6' C7' 44.4(10) . .
C6 C6' C1 69.8(12) . .
C7 C6' C1 155(2) . .
C7' C6' C1 114(2) . .
C6 C7' C7 85.1(19) . .
C6 C7' C6' 40.1(10) . .
C7 C7' C6' 45.1(13) . .
C6 C7' C8 152(2) . .
C7 C7' C8 68.0(10) . .
C6' C7' C8 112.1(19) . .
C12 C8 C9 116.4(3) . .
C12 C8 C7 115.9(3) . .
C9 C8 C7 127.7(3) . .
C12 C8 C7' 152.3(8) . .
C9 C8 C7' 91.2(8) . .
C7 C8 C7' 36.6(7) . .
C10 C9 C8 120.2(3) . .
N1 C10 C9 123.5(3) . .
N1 C11 C12 124.2(3) . .
C8 C12 C11 119.4(3) . .
C19 C14 C15 118.5(2) . .
C19 C14 C13 121.3(2) . .
C15 C14 C13 120.2(2) . .
C16 C15 C14 121.3(2) . .
C17 C16 C15 119.0(2) . .
O3 C17 C18 114.5(2) . .
O3 C17 C16 125.4(2) . .
C18 C17 C16 120.2(2) . .
C19 C18 C17 120.3(2) . .
C18 C19 C14 120.8(2) . .
O2 C13 O1 123.8(2) . .
O2 C13 C14 122.9(3) . .
O1 C13 C14 113.2(2) . .
O3 C20 C21 105.8(2) . .
C22 C21 C20 115.3(3) . .
C21 C22 C23 112.1(3) . .
C24 C23 C22 116.5(3) . .
C25 C24 C23 114.8(4) . .
C26 C25 C24 116.9(5) . .
C11 N1 C10 116.2(3) . .
C17 O3 C20 120.72(19) . .

loop_
_geom_bond_atom_site_label_1
_geom_bond_atom_site_label_2
_geom_bond_distance
_geom_bond_site_symmetry_2
Fe1 C2 2.038(3) 2
Fe1 C2 2.038(3) .
Fe1 C5 2.041(3) 2
Fe1 C5 2.041(3) .
Fe1 C1 2.045(2) 2
Fe1 C1 2.045(2) .
Fe1 C4 2.045(3) 2
Fe1 C4 2.045(3) .
Fe1 C3 2.047(3) .
Fe1 C3 2.047(3) 2
C1 C2 1.413(4) .
C1 C5 1.426(4) .
C1 C6 1.483(5) .
C1 C6' 1.532(15) .
C2 C3 1.396(4) .
C3 C4 1.403(4) .
C4 C5 1.407(4) .
C6 C6' 0.889(19) .
C6 C7' 0.961(12) .
C6 C7 1.300(9) .
C7 C7' 0.962(18) .
C7 C6' 0.974(12) .
C7 C8 1.497(5) .
C6' C7' 1.37(3) .
C7' C8 1.563(15) .
C8 C12 1.371(4) .
C8 C9 1.376(4) .
C9 C10 1.367(4) .
C10 N1 1.319(4) .
C11 N1 1.317(4) .
C11 C12 1.373(5) .
C14 C19 1.386(3) .
C14 C15 1.389(3) .
C14 C13 1.490(3) .
C15 C16 1.388(3) .
C16 C17 1.386(3) .
C17 O3 1.363(3) .
C17 C18 1.380(3) .
C18 C19 1.378(3) .
C13 O2 1.211(3) .
C13 O1 1.319(3) .
C20 O3 1.427(3) .
C20 C21 1.507(4) .
C21 C22 1.503(4) .
C22 C23 1.514(4) .
C23 C24 1.492(5) .
C24 C25 1.484(6) .
C25 C26 1.477(6) .
